data_7061699
loop_
_publ_author_name
'Laha, Soumik'
'Sathapathi, Dibyendu'
'Das, Mainak'
'Das, Manik'
'Ray, Partha Pratim'
'Bag, Arijit'
'Samanta, Bidhan Chandra'
'Das, Uttam Kumar'
'Maity, Tithi'

_publ_section_title
;
 Synthesis, characterization and multi-dimensional application approach
 for two distinctive tetra nuclear, first-time reported, Fe3+/Hg2+ and
 Fe3+/Cd2+ clusters from a new Fe3+ containing metalloligand
;
_journal_issue 35
_journal_name_full 'New Journal of Chemistry'
_journal_page_first 16730
_journal_page_last 16742
_journal_paper_doi 10.1039/D2NJ03357G
_journal_volume 46
_journal_year 2022
_chemical_formula_moiety 'C40 H44 Cl4 Fe2 Hg2 N4 O9, H2O'
_chemical_formula_sum 'C40 H46 Cl4 Fe2 Hg2 N4 O10'
_chemical_formula_weight 1397.49
_space_group_crystal_system triclinic
_space_group_IT_number 2
_space_group_name_Hall '-P 1'
_space_group_name_H-M_alt 'P -1'
_atom_sites_solution_hydrogens geom
_audit_creation_method SHELXL-2018/3
_audit_update_record
;
2022-07-07 deposited with the CCDC.	2022-07-20 downloaded from the CCDC.
;
_cell_angle_alpha 99.537(4)
_cell_angle_beta 116.910(3)
_cell_angle_gamma 95.298(4)
_cell_formula_units_Z 2
_cell_length_a 13.4219(11)
_cell_length_b 14.2127(12)
_cell_length_c 14.3147(12)
_cell_measurement_reflns_used 1716
_cell_measurement_temperature 296(2)
_cell_measurement_theta_max 32.519
_cell_measurement_theta_min 2.240
_cell_volume 2357.5(4)
_computing_structure_refinement 'SHELXL-2018/3 (Sheldrick, 2018)'
_computing_structure_solution 'SHELXT 2018/2 (Sheldrick, 2018)'
_diffrn_ambient_temperature 296(2)
_diffrn_detector_area_resol_mean 3
_diffrn_measured_fraction_theta_full 0.999
_diffrn_measured_fraction_theta_max 0.986
_diffrn_measurement_device_type 'BRUKER CCD AREA DETECTOR'
_diffrn_measurement_method 'PHI-OMEGA SCAN'
_diffrn_radiation_type MoK\a
_diffrn_radiation_wavelength 0.71073
_diffrn_reflns_av_R_equivalents 0.0479
_diffrn_reflns_av_unetI/netI 0.0568
_diffrn_reflns_Laue_measured_fraction_full 0.999
_diffrn_reflns_Laue_measured_fraction_max 0.986
_diffrn_reflns_limit_h_max 18
_diffrn_reflns_limit_h_min -20
_diffrn_reflns_limit_k_max 20
_diffrn_reflns_limit_k_min -21
_diffrn_reflns_limit_l_max 21
_diffrn_reflns_limit_l_min -20
_diffrn_reflns_number 54617
_diffrn_reflns_point_group_measured_fraction_full 0.999
_diffrn_reflns_point_group_measured_fraction_max 0.986
_diffrn_reflns_theta_full 25.242
_diffrn_reflns_theta_max 32.519
_diffrn_reflns_theta_min 2.240
_exptl_absorpt_coefficient_mu 7.379
_exptl_absorpt_correction_T_max 0.642
_exptl_absorpt_correction_T_min 0.417
_exptl_absorpt_correction_type multi-scan
_exptl_absorpt_process_details SADABS
_exptl_crystal_colour 'Redish brown'
_exptl_crystal_density_diffrn 1.969
_exptl_crystal_description Tetragonal
_exptl_crystal_F_000 1348
_exptl_crystal_size_max 0.17
_exptl_crystal_size_mid 0.10
_exptl_crystal_size_min 0.06
_refine_diff_density_max 0.638
_refine_diff_density_min -1.235
_refine_diff_density_rms 0.120
_refine_ls_extinction_method none
_refine_ls_goodness_of_fit_ref 0.989
_refine_ls_hydrogen_treatment constr
_refine_ls_matrix_type full
_refine_ls_number_parameters 562
_refine_ls_number_reflns 16861
_refine_ls_number_restraints 0
_refine_ls_restrained_S_all 0.989
_refine_ls_R_factor_all 0.0865
_refine_ls_R_factor_gt 0.0365
_refine_ls_shift/su_max 0.002
_refine_ls_shift/su_mean 0.000
_refine_ls_structure_factor_coef Fsqd
_refine_ls_weighting_details 'w=1/[\s^2^(Fo^2^)+(0.0299P)^2^+0.2926P] where P=(Fo^2^+2Fc^2^)/3'
_refine_ls_weighting_scheme calc
_refine_ls_wR_factor_gt 0.0659
_refine_ls_wR_factor_ref 0.0835
_reflns_Friedel_coverage 0.000
_reflns_number_gt 10385
_reflns_number_total 16861
_reflns_threshold_expression 'I > 2\s(I)'
_cod_data_source_file d2nj03357g2.cif
_cod_data_source_block TM_T27_0m_a
_cod_depositor_comments
;
The following automatic conversions were performed:

data item '_exptl_absorpt_correction_type' value 'MULTI-SCAN' was
changed to 'multi-scan' in accordance with the
/home/data/users/saulius/crontab/automatic-downloads/rss-feeds/RSC/lib/dictionaries/cif_core.dic
dictionary named 'cif_core.dic' version 2.4.2 last updated on
2011-04-26.

Automatic conversion script
Id: cif_fix_values 7556 2019-12-06 15:28:31Z antanas 

 Adding full bibliography for 7061697--7061699.cif.
;
_cod_original_cell_volume 2357.5(3)
_cod_database_code 7061699
_shelx_shelxl_version_number 2018/3
_shelx_space_group_comment
;
The symmetry employed for this shelxl refinement is uniquely defined
by the following loop, which should always be used as a source of
symmetry information in preference to the above space-group names.
They are only intended as comments.
;
_shelx_estimated_absorpt_t_min 0.417
_shelx_estimated_absorpt_t_max 0.642

loop_
_space_group_symop_operation_xyz
'x, y, z'
'-x, -y, -z'

loop_
_atom_site_label
_atom_site_type_symbol
_atom_site_fract_x
_atom_site_fract_y
_atom_site_fract_z
_atom_site_U_iso_or_equiv
_atom_site_adp_type
_atom_site_occupancy
_atom_site_site_symmetry_order
_atom_site_calc_flag
_atom_site_refinement_flags_posn
_atom_site_refinement_flags_adp
_atom_site_refinement_flags_occupancy
_atom_site_disorder_assembly
_atom_site_disorder_group
Hg1 Hg 0.19969(2) 0.90556(2) 0.10633(2) 0.04781(5) Uani 1 1 d . . . . .
Hg2 Hg 0.76863(2) 0.59716(2) 0.38432(2) 0.04764(5) Uani 1 1 d . . . . .
Fe1 Fe 0.47688(4) 0.61254(3) 0.28183(4) 0.03398(11) Uani 1 1 d . . . . .
Fe2 Fe 0.45572(4) 0.85168(3) 0.30820(4) 0.03410(11) Uani 1 1 d . . . . .
Cl1 Cl 0.81192(11) 0.46476(10) 0.45905(11) 0.0764(4) Uani 1 1 d . . . . .
Cl2 Cl 0.79247(9) 0.73978(8) 0.33274(9) 0.0587(3) Uani 1 1 d . . . . .
Cl3 Cl 0.15471(12) 1.04126(9) 0.17876(10) 0.0816(4) Uani 1 1 d . . . . .
Cl4 Cl 0.18568(12) 0.76761(9) -0.01250(10) 0.0767(4) Uani 1 1 d . . . . .
C1 C 0.9173(4) 0.4941(4) 0.2519(5) 0.0852(16) Uani 1 1 d . . . . .
H1A H 0.911474 0.560041 0.246793 0.128 Uiso 1 1 calc R U . . .
H1B H 0.973901 0.475028 0.233096 0.128 Uiso 1 1 calc R U . . .
H1C H 0.938712 0.488986 0.324325 0.128 Uiso 1 1 calc R U . . .
C2 C 0.8069(4) 0.4300(3) 0.1777(4) 0.0689(13) Uani 1 1 d . . . . .
H2A H 0.793673 0.422184 0.104111 0.083 Uiso 1 1 calc R U . . .
H2B H 0.806863 0.366486 0.194005 0.083 Uiso 1 1 calc R U . . .
O3 O 0.7184(2) 0.47173(19) 0.1886(2) 0.0539(7) Uani 1 1 d . . . . .
C4 C 0.6077(3) 0.4282(3) 0.1155(3) 0.0425(8) Uani 1 1 d . . . . .
C5 C 0.5769(4) 0.3548(3) 0.0256(3) 0.0495(10) Uani 1 1 d . . . . .
H5 H 0.632869 0.329063 0.014443 0.059 Uiso 1 1 calc R U . . .
C6 C 0.4620(4) 0.3190(3) -0.0487(3) 0.0535(10) Uani 1 1 d . . . . .
H6 H 0.441527 0.269345 -0.108977 0.064 Uiso 1 1 calc R U . . .
C7 C 0.3808(4) 0.3570(3) -0.0323(3) 0.0491(9) Uani 1 1 d . . . . .
H7 H 0.304593 0.334217 -0.082719 0.059 Uiso 1 1 calc R U . . .
C8 C 0.4096(3) 0.4308(2) 0.0602(3) 0.0409(8) Uani 1 1 d . . . . .
C9 C 0.5245(3) 0.4670(2) 0.1363(3) 0.0362(7) Uani 1 1 d . . . . .
O10 O 0.5578(2) 0.53567(17) 0.22532(18) 0.0399(5) Uani 1 1 d . . . . .
C11 C 0.3176(3) 0.4663(3) 0.0708(3) 0.0442(9) Uani 1 1 d . . . . .
H11 H 0.244099 0.437274 0.017513 0.053 Uiso 1 1 calc R U . . .
N12 N 0.3280(3) 0.5342(2) 0.1470(2) 0.0430(7) Uani 1 1 d . . . . .
C13 C 0.2290(3) 0.5612(3) 0.1557(3) 0.0524(10) Uani 1 1 d . . . . .
H13A H 0.159324 0.519906 0.097855 0.063 Uiso 1 1 calc R U . . .
H13B H 0.225119 0.628220 0.151249 0.063 Uiso 1 1 calc R U . . .
C14 C 0.2445(3) 0.5478(3) 0.2642(3) 0.0500(10) Uani 1 1 d . . . . .
H14A H 0.197006 0.584184 0.284905 0.060 Uiso 1 1 calc R U . . .
H14B H 0.222540 0.479724 0.260186 0.060 Uiso 1 1 calc R U . . .
N15 N 0.3652(2) 0.5834(2) 0.3440(2) 0.0407(7) Uani 1 1 d . . . . .
C16 C 0.3937(3) 0.5907(3) 0.4439(3) 0.0447(9) Uani 1 1 d . . . . .
H16 H 0.335972 0.571921 0.459712 0.054 Uiso 1 1 calc R U . . .
C17 C 0.5061(3) 0.6250(3) 0.5335(3) 0.0418(8) Uani 1 1 d . . . . .
C18 C 0.5160(4) 0.6437(3) 0.6379(3) 0.0545(10) Uani 1 1 d . . . . .
H18 H 0.452081 0.628987 0.646403 0.065 Uiso 1 1 calc R U . . .
C19 C 0.6200(4) 0.6836(3) 0.7269(3) 0.0580(11) Uani 1 1 d . . . . .
H19 H 0.625522 0.697635 0.795108 0.070 Uiso 1 1 calc R U . . .
C20 C 0.7166(4) 0.7030(3) 0.7153(3) 0.0525(10) Uani 1 1 d . . . . .
H20 H 0.786312 0.730356 0.775871 0.063 Uiso 1 1 calc R U . . .
C21 C 0.7105(3) 0.6821(3) 0.6150(3) 0.0417(8) Uani 1 1 d . . . . .
C22 C 0.6040(3) 0.6432(2) 0.5207(3) 0.0365(7) Uani 1 1 d . . . . .
O23 O 0.6012(2) 0.62581(19) 0.42624(18) 0.0432(6) Uani 1 1 d . . . . .
O24 O 0.8012(2) 0.6991(2) 0.5962(2) 0.0517(7) Uani 1 1 d . . . . .
C25 C 0.9116(4) 0.7349(3) 0.6873(3) 0.0612(11) Uani 1 1 d . . . . .
H25A H 0.929456 0.690617 0.734873 0.073 Uiso 1 1 calc R U . . .
H25B H 0.913711 0.797923 0.727205 0.073 Uiso 1 1 calc R U . . .
C26 C 0.9969(4) 0.7435(4) 0.6464(4) 0.0781(15) Uani 1 1 d . . . . .
H26A H 0.995643 0.680546 0.608660 0.117 Uiso 1 1 calc R U . . .
H26B H 1.071630 0.768810 0.706196 0.117 Uiso 1 1 calc R U . . .
H26C H 0.977834 0.786583 0.598456 0.117 Uiso 1 1 calc R U . . .
C27 C 0.1604(5) 1.0099(5) -0.1120(4) 0.102(2) Uani 1 1 d . . . . .
H27A H 0.158210 0.941371 -0.130596 0.154 Uiso 1 1 calc R U . . .
H27B H 0.125072 1.033112 -0.176574 0.154 Uiso 1 1 calc R U . . .
H27C H 0.120222 1.021762 -0.071546 0.154 Uiso 1 1 calc R U . . .
C28 C 0.2819(5) 1.0621(4) -0.0452(4) 0.0825(16) Uani 1 1 d . . . . .
H28A H 0.321851 1.054721 -0.087147 0.099 Uiso 1 1 calc R U . . .
H28B H 0.285006 1.130853 -0.021571 0.099 Uiso 1 1 calc R U . . .
O29 O 0.3336(3) 1.0199(2) 0.0465(2) 0.0665(8) Uani 1 1 d . . . . .
C30 C 0.4487(4) 1.0484(3) 0.1116(3) 0.0548(10) Uani 1 1 d . . . . .
C31 C 0.5176(5) 1.1172(4) 0.0981(4) 0.0755(15) Uani 1 1 d . . . . .
H31 H 0.485186 1.148709 0.042487 0.091 Uiso 1 1 calc R U . . .
C32 C 0.6327(5) 1.1399(4) 0.1650(5) 0.0816(16) Uani 1 1 d . . . . .
H32 H 0.677652 1.185473 0.153401 0.098 Uiso 1 1 calc R U . . .
C33 C 0.6817(4) 1.0963(3) 0.2480(4) 0.0673(13) Uani 1 1 d . . . . .
H33 H 0.759995 1.112315 0.292999 0.081 Uiso 1 1 calc R U . . .
C34 C 0.6143(3) 1.0264(3) 0.2667(3) 0.0500(9) Uani 1 1 d . . . . .
C35 C 0.4957(3) 1.0016(3) 0.1976(3) 0.0441(8) Uani 1 1 d . . . . .
O36 O 0.4268(2) 0.93867(18) 0.2114(2) 0.0470(6) Uani 1 1 d . . . . .
C37 C 0.6721(3) 0.9878(3) 0.3600(3) 0.0505(10) Uani 1 1 d . . . . .
H37 H 0.750044 1.010289 0.402520 0.061 Uiso 1 1 calc R U . . .
N38 N 0.6243(3) 0.9248(2) 0.3888(2) 0.0436(7) Uani 1 1 d . . . . .
C39 C 0.6890(3) 0.8949(3) 0.4895(3) 0.0528(10) Uani 1 1 d . . . . .
H39A H 0.763683 0.936270 0.531788 0.063 Uiso 1 1 calc R U . . .
H39B H 0.698412 0.828215 0.474426 0.063 Uiso 1 1 calc R U . . .
C40 C 0.6209(3) 0.9047(3) 0.5502(3) 0.0494(9) Uani 1 1 d . . . . .
H40A H 0.646262 0.868045 0.605525 0.059 Uiso 1 1 calc R U . . .
H40B H 0.631507 0.972375 0.584475 0.059 Uiso 1 1 calc R U . . .
N41 N 0.5004(3) 0.8670(2) 0.4722(2) 0.0400(7) Uani 1 1 d . . . . .
C42 C 0.4326(3) 0.8407(3) 0.5079(3) 0.0442(9) Uani 1 1 d . . . . .
H42 H 0.465091 0.842720 0.581218 0.053 Uiso 1 1 calc R U . . .
C43 C 0.3113(3) 0.8085(2) 0.4456(3) 0.0420(8) Uani 1 1 d . . . . .
C44 C 0.2533(4) 0.7745(3) 0.4985(4) 0.0570(11) Uani 1 1 d . . . . .
H44 H 0.294389 0.769918 0.569583 0.068 Uiso 1 1 calc R U . . .
C45 C 0.1375(4) 0.7483(3) 0.4461(4) 0.0616(12) Uani 1 1 d . . . . .
H45 H 0.100272 0.726586 0.482006 0.074 Uiso 1 1 calc R U . . .
C46 C 0.0746(4) 0.7538(3) 0.3393(4) 0.0578(11) Uani 1 1 d . . . . .
H46 H -0.004433 0.737151 0.304627 0.069 Uiso 1 1 calc R U . . .
C47 C 0.1296(3) 0.7841(3) 0.2845(3) 0.0444(8) Uani 1 1 d . . . . .
C48 C 0.2493(3) 0.8126(2) 0.3366(3) 0.0375(8) Uani 1 1 d . . . . .
O49 O 0.2990(2) 0.84362(18) 0.28256(19) 0.0412(6) Uani 1 1 d . . . . .
O50 O 0.0749(2) 0.7876(2) 0.1783(2) 0.0564(7) Uani 1 1 d . . . . .
C51 C -0.0446(4) 0.7527(4) 0.1198(4) 0.0835(17) Uani 1 1 d . . . . .
H51A H -0.082725 0.792953 0.149591 0.100 Uiso 1 1 calc R U . . .
H51B H -0.062103 0.686595 0.125080 0.100 Uiso 1 1 calc R U . . .
C52 C -0.0847(4) 0.7555(5) 0.0054(4) 0.100(2) Uani 1 1 d . . . . .
H52A H -0.065431 0.820823 0.001027 0.150 Uiso 1 1 calc R U . . .
H52B H -0.165794 0.734079 -0.034615 0.150 Uiso 1 1 calc R U . . .
H52C H -0.048891 0.713541 -0.024266 0.150 Uiso 1 1 calc R U . . .
O53 O 0.4697(2) 0.73216(16) 0.26168(19) 0.0423(6) Uani 1 1 d . . . . .
O54A O 0.0123(13) 0.0108(12) 0.5695(10) 0.369(7) Uiso 0.9293 1 d . . P . .
O54B O -0.003(4) 0.028(3) 0.501(4) 0.060(12) Uiso 0.0707 1 d . . P . .

loop_
_atom_site_aniso_label
_atom_site_aniso_U_11
_atom_site_aniso_U_22
_atom_site_aniso_U_33
_atom_site_aniso_U_23
_atom_site_aniso_U_13
_atom_site_aniso_U_12
Hg1 0.05066(10) 0.04463(9) 0.04586(9) 0.00619(6) 0.02181(7) 0.01296(7)
Hg2 0.04258(9) 0.05285(10) 0.05097(10) 0.01355(7) 0.02481(7) 0.00864(6)
Fe1 0.0336(3) 0.0315(2) 0.0351(3) 0.00462(19) 0.0161(2) 0.00574(19)
Fe2 0.0354(3) 0.0294(2) 0.0377(3) 0.00732(19) 0.0179(2) 0.00506(19)
Cl1 0.0731(8) 0.0835(9) 0.1027(10) 0.0548(8) 0.0529(8) 0.0322(7)
Cl2 0.0609(7) 0.0539(6) 0.0668(7) 0.0160(5) 0.0355(6) 0.0054(5)
Cl3 0.0829(9) 0.0616(7) 0.0754(8) -0.0084(6) 0.0216(7) 0.0315(6)
Cl4 0.0940(10) 0.0660(7) 0.0723(8) -0.0047(6) 0.0466(7) 0.0241(7)
C1 0.060(3) 0.082(4) 0.120(5) 0.012(3) 0.051(3) 0.017(3)
C2 0.060(3) 0.059(3) 0.092(4) 0.005(2) 0.042(3) 0.021(2)
O3 0.0494(17) 0.0501(16) 0.0591(18) -0.0034(13) 0.0277(14) 0.0138(13)
C4 0.052(2) 0.0353(19) 0.043(2) 0.0101(16) 0.0248(18) 0.0098(16)
C5 0.074(3) 0.038(2) 0.050(2) 0.0113(17) 0.040(2) 0.0143(19)
C6 0.076(3) 0.039(2) 0.039(2) 0.0011(17) 0.027(2) 0.002(2)
C7 0.058(3) 0.039(2) 0.040(2) 0.0024(16) 0.0192(19) -0.0006(18)
C8 0.052(2) 0.0297(17) 0.0362(19) 0.0075(14) 0.0180(17) 0.0023(15)
C9 0.051(2) 0.0274(16) 0.0339(18) 0.0074(14) 0.0237(16) 0.0068(14)
O10 0.0396(14) 0.0381(13) 0.0379(14) 0.0004(10) 0.0177(11) 0.0080(10)
C11 0.044(2) 0.0370(19) 0.036(2) 0.0035(15) 0.0092(16) -0.0029(15)
N12 0.0374(17) 0.0412(17) 0.0442(18) 0.0079(14) 0.0148(14) 0.0079(13)
C13 0.034(2) 0.049(2) 0.058(3) 0.0045(19) 0.0113(18) 0.0079(17)
C14 0.035(2) 0.043(2) 0.070(3) 0.0082(19) 0.0255(19) 0.0041(16)
N15 0.0362(16) 0.0397(17) 0.0493(19) 0.0098(14) 0.0230(14) 0.0081(13)
C16 0.049(2) 0.039(2) 0.063(3) 0.0161(17) 0.039(2) 0.0127(16)
C17 0.052(2) 0.0389(19) 0.046(2) 0.0153(16) 0.0300(19) 0.0141(16)
C18 0.066(3) 0.061(3) 0.056(3) 0.022(2) 0.042(2) 0.019(2)
C19 0.078(3) 0.068(3) 0.042(2) 0.020(2) 0.037(2) 0.021(2)
C20 0.066(3) 0.053(2) 0.035(2) 0.0096(17) 0.0211(19) 0.013(2)
C21 0.053(2) 0.0355(19) 0.040(2) 0.0120(15) 0.0232(18) 0.0120(16)
C22 0.043(2) 0.0342(18) 0.0346(19) 0.0104(14) 0.0193(16) 0.0100(14)
O23 0.0373(14) 0.0598(16) 0.0333(13) 0.0082(11) 0.0183(11) 0.0089(11)
O24 0.0401(15) 0.0676(18) 0.0393(15) 0.0087(13) 0.0148(12) 0.0022(13)
C25 0.050(3) 0.068(3) 0.046(2) 0.005(2) 0.010(2) 0.006(2)
C26 0.046(3) 0.100(4) 0.067(3) 0.014(3) 0.014(2) -0.005(3)
C27 0.096(5) 0.129(5) 0.073(4) 0.055(4) 0.022(3) 0.027(4)
C28 0.098(4) 0.089(4) 0.071(3) 0.046(3) 0.038(3) 0.029(3)
O29 0.066(2) 0.075(2) 0.064(2) 0.0417(17) 0.0276(16) 0.0131(16)
C30 0.063(3) 0.051(2) 0.062(3) 0.024(2) 0.036(2) 0.010(2)
C31 0.094(4) 0.073(3) 0.079(4) 0.041(3) 0.052(3) 0.008(3)
C32 0.082(4) 0.081(4) 0.090(4) 0.034(3) 0.048(3) -0.010(3)
C33 0.058(3) 0.072(3) 0.075(3) 0.020(3) 0.038(3) -0.007(2)
C34 0.050(2) 0.046(2) 0.058(3) 0.0102(19) 0.032(2) -0.0004(18)
C35 0.053(2) 0.0359(19) 0.050(2) 0.0113(16) 0.0301(19) 0.0066(16)
O36 0.0388(14) 0.0461(15) 0.0597(17) 0.0246(13) 0.0229(13) 0.0050(11)
C37 0.039(2) 0.049(2) 0.062(3) 0.006(2) 0.027(2) 0.0005(17)
N38 0.0399(17) 0.0377(16) 0.0498(19) 0.0094(14) 0.0192(15) 0.0053(13)
C39 0.038(2) 0.048(2) 0.057(3) 0.0147(19) 0.0090(18) 0.0090(17)
C40 0.050(2) 0.038(2) 0.043(2) 0.0053(16) 0.0089(18) 0.0080(17)
N41 0.0458(18) 0.0349(16) 0.0369(17) 0.0073(13) 0.0174(14) 0.0111(13)
C42 0.059(2) 0.039(2) 0.035(2) 0.0112(15) 0.0211(18) 0.0160(17)
C43 0.053(2) 0.0324(18) 0.046(2) 0.0100(15) 0.0274(18) 0.0118(16)
C44 0.071(3) 0.061(3) 0.057(3) 0.022(2) 0.041(2) 0.018(2)
C45 0.074(3) 0.066(3) 0.071(3) 0.025(2) 0.053(3) 0.014(2)
C46 0.054(3) 0.058(3) 0.074(3) 0.013(2) 0.042(2) 0.006(2)
C47 0.046(2) 0.041(2) 0.050(2) 0.0085(17) 0.0271(18) 0.0051(16)
C48 0.047(2) 0.0305(17) 0.042(2) 0.0076(14) 0.0269(17) 0.0069(14)
O49 0.0361(13) 0.0520(15) 0.0394(14) 0.0165(11) 0.0192(11) 0.0085(11)
O50 0.0374(15) 0.075(2) 0.0476(17) 0.0140(14) 0.0149(13) -0.0023(13)
C51 0.045(3) 0.109(4) 0.082(4) 0.041(3) 0.015(3) -0.005(3)
C52 0.056(3) 0.146(6) 0.071(4) 0.042(4) 0.007(3) -0.006(3)
O53 0.0477(15) 0.0324(13) 0.0490(15) 0.0083(11) 0.0251(12) 0.0098(10)

loop_
_atom_type_symbol
_atom_type_description
_atom_type_scat_dispersion_real
_atom_type_scat_dispersion_imag
_atom_type_scat_source
C C 0.0033 0.0016 'International Tables Vol C Tables 4.2.6.8 and 6.1.1.4'
H H 0.0000 0.0000 'International Tables Vol C Tables 4.2.6.8 and 6.1.1.4'
Cl Cl 0.1484 0.1585 'International Tables Vol C Tables 4.2.6.8 and 6.1.1.4'
Fe Fe 0.3463 0.8444 'International Tables Vol C Tables 4.2.6.8 and 6.1.1.4'
Hg Hg -2.3894 9.2266 'International Tables Vol C Tables 4.2.6.8 and 6.1.1.4'
N N 0.0061 0.0033 'International Tables Vol C Tables 4.2.6.8 and 6.1.1.4'
O O 0.0106 0.0060 'International Tables Vol C Tables 4.2.6.8 and 6.1.1.4'

loop_
_geom_angle_atom_site_label_1
_geom_angle_atom_site_label_2
_geom_angle_atom_site_label_3
_geom_angle
_geom_angle_site_symmetry_1
_geom_angle_site_symmetry_3
_geom_angle_publ_flag
Cl3 Hg1 Cl4 160.93(5) . . ?
Cl3 Hg1 O49 97.32(6) . . ?
Cl4 Hg1 O49 97.42(6) . . ?
Cl1 Hg2 Cl2 160.18(4) . . ?
Cl1 Hg2 O23 97.56(6) . . ?
Cl2 Hg2 O23 98.70(6) . . ?
Cl1 Hg2 O10 103.88(6) . . ?
Cl2 Hg2 O10 93.74(6) . . ?
O23 Hg2 O10 62.04(7) . . ?
O53 Fe1 O10 118.25(11) . . ?
O53 Fe1 O23 106.18(11) . . ?
O10 Fe1 O23 88.83(10) . . ?
O53 Fe1 N12 100.82(12) . . ?
O10 Fe1 N12 86.65(11) . . ?
O23 Fe1 N12 151.37(12) . . ?
O53 Fe1 N15 105.72(11) . . ?
O10 Fe1 N15 135.11(11) . . ?
O23 Fe1 N15 87.27(11) . . ?
N12 Fe1 N15 76.32(12) . . ?
O53 Fe2 O36 117.35(12) . . ?
O53 Fe2 O49 106.78(11) . . ?
O36 Fe2 O49 88.73(10) . . ?
O53 Fe2 N38 101.69(12) . . ?
O36 Fe2 N38 87.00(11) . . ?
O49 Fe2 N38 149.82(11) . . ?
O53 Fe2 N41 106.49(11) . . ?
O36 Fe2 N41 135.46(11) . . ?
O49 Fe2 N41 85.91(11) . . ?
N38 Fe2 N41 76.49(12) . . ?
C2 C1 H1A 109.5 . . ?
C2 C1 H1B 109.5 . . ?
H1A C1 H1B 109.5 . . ?
C2 C1 H1C 109.5 . . ?
H1A C1 H1C 109.5 . . ?
H1B C1 H1C 109.5 . . ?
O3 C2 C1 109.4(4) . . ?
O3 C2 H2A 109.8 . . ?
C1 C2 H2A 109.8 . . ?
O3 C2 H2B 109.8 . . ?
C1 C2 H2B 109.8 . . ?
H2A C2 H2B 108.3 . . ?
C4 O3 C2 117.4(3) . . ?
O3 C4 C5 124.2(3) . . ?
O3 C4 C9 114.7(3) . . ?
C5 C4 C9 121.1(4) . . ?
C4 C5 C6 120.5(4) . . ?
C4 C5 H5 119.8 . . ?
C6 C5 H5 119.8 . . ?
C7 C6 C5 119.5(4) . . ?
C7 C6 H6 120.2 . . ?
C5 C6 H6 120.2 . . ?
C6 C7 C8 121.3(4) . . ?
C6 C7 H7 119.4 . . ?
C8 C7 H7 119.4 . . ?
C9 C8 C7 120.0(3) . . ?
C9 C8 C11 122.8(3) . . ?
C7 C8 C11 117.2(3) . . ?
O10 C9 C8 123.2(3) . . ?
O10 C9 C4 119.2(3) . . ?
C8 C9 C4 117.6(3) . . ?
C9 O10 Fe1 133.3(2) . . ?
C9 O10 Hg2 126.3(2) . . ?
Fe1 O10 Hg2 100.36(9) . . ?
N12 C11 C8 125.7(3) . . ?
N12 C11 H11 117.2 . . ?
C8 C11 H11 117.2 . . ?
C11 N12 C13 122.0(3) . . ?
C11 N12 Fe1 128.2(3) . . ?
C13 N12 Fe1 109.5(2) . . ?
N12 C13 C14 106.7(3) . . ?
N12 C13 H13A 110.4 . . ?
C14 C13 H13A 110.4 . . ?
N12 C13 H13B 110.4 . . ?
C14 C13 H13B 110.4 . . ?
H13A C13 H13B 108.6 . . ?
N15 C14 C13 108.1(3) . . ?
N15 C14 H14A 110.1 . . ?
C13 C14 H14A 110.1 . . ?
N15 C14 H14B 110.1 . . ?
C13 C14 H14B 110.1 . . ?
H14A C14 H14B 108.4 . . ?
C16 N15 C14 118.0(3) . . ?
C16 N15 Fe1 125.8(3) . . ?
C14 N15 Fe1 116.1(2) . . ?
N15 C16 C17 126.5(3) . . ?
N15 C16 H16 116.8 . . ?
C17 C16 H16 116.8 . . ?
C18 C17 C22 120.0(4) . . ?
C18 C17 C16 117.3(3) . . ?
C22 C17 C16 122.7(3) . . ?
C19 C18 C17 120.3(4) . . ?
C19 C18 H18 119.9 . . ?
C17 C18 H18 119.9 . . ?
C18 C19 C20 120.3(4) . . ?
C18 C19 H19 119.9 . . ?
C20 C19 H19 119.9 . . ?
C21 C20 C19 120.8(4) . . ?
C21 C20 H20 119.6 . . ?
C19 C20 H20 119.6 . . ?
O24 C21 C20 124.7(4) . . ?
O24 C21 C22 114.7(3) . . ?
C20 C21 C22 120.6(4) . . ?
O23 C22 C17 123.1(3) . . ?
O23 C22 C21 118.9(3) . . ?
C17 C22 C21 118.0(3) . . ?
C22 O23 Fe1 131.1(2) . . ?
C22 O23 Hg2 128.0(2) . . ?
Fe1 O23 Hg2 100.89(9) . . ?
C21 O24 C25 118.0(3) . . ?
O24 C25 C26 108.0(3) . . ?
O24 C25 H25A 110.1 . . ?
C26 C25 H25A 110.1 . . ?
O24 C25 H25B 110.1 . . ?
C26 C25 H25B 110.1 . . ?
H25A C25 H25B 108.4 . . ?
C25 C26 H26A 109.5 . . ?
C25 C26 H26B 109.5 . . ?
H26A C26 H26B 109.5 . . ?
C25 C26 H26C 109.5 . . ?
H26A C26 H26C 109.5 . . ?
H26B C26 H26C 109.5 . . ?
C28 C27 H27A 109.5 . . ?
C28 C27 H27B 109.5 . . ?
H27A C27 H27B 109.5 . . ?
C28 C27 H27C 109.5 . . ?
H27A C27 H27C 109.5 . . ?
H27B C27 H27C 109.5 . . ?
O29 C28 C27 107.5(4) . . ?
O29 C28 H28A 110.2 . . ?
C27 C28 H28A 110.2 . . ?
O29 C28 H28B 110.2 . . ?
C27 C28 H28B 110.2 . . ?
H28A C28 H28B 108.5 . . ?
C30 O29 C28 117.4(4) . . ?
O29 C30 C31 124.7(4) . . ?
O29 C30 C35 114.9(3) . . ?
C31 C30 C35 120.3(4) . . ?
C32 C31 C30 121.3(5) . . ?
C32 C31 H31 119.3 . . ?
C30 C31 H31 119.3 . . ?
C33 C32 C31 120.5(4) . . ?
C33 C32 H32 119.8 . . ?
C31 C32 H32 119.8 . . ?
C32 C33 C34 120.4(5) . . ?
C32 C33 H33 119.8 . . ?
C34 C33 H33 119.8 . . ?
C35 C34 C33 119.7(4) . . ?
C35 C34 C37 123.5(3) . . ?
C33 C34 C37 116.8(4) . . ?
O36 C35 C34 123.1(3) . . ?
O36 C35 C30 119.1(4) . . ?
C34 C35 C30 117.8(3) . . ?
C35 O36 Fe2 132.4(2) . . ?
N38 C37 C34 124.9(4) . . ?
N38 C37 H37 117.5 . . ?
C34 C37 H37 117.5 . . ?
C37 N38 C39 120.9(3) . . ?
C37 N38 Fe2 128.1(3) . . ?
C39 N38 Fe2 111.0(2) . . ?
N38 C39 C40 106.5(3) . . ?
N38 C39 H39A 110.4 . . ?
C40 C39 H39A 110.4 . . ?
N38 C39 H39B 110.4 . . ?
C40 C39 H39B 110.4 . . ?
H39A C39 H39B 108.6 . . ?
N41 C40 C39 107.9(3) . . ?
N41 C40 H40A 110.1 . . ?
C39 C40 H40A 110.1 . . ?
N41 C40 H40B 110.1 . . ?
C39 C40 H40B 110.1 . . ?
H40A C40 H40B 108.4 . . ?
C42 N41 C40 118.2(3) . . ?
C42 N41 Fe2 125.3(3) . . ?
C40 N41 Fe2 116.3(2) . . ?
N41 C42 C43 126.3(3) . . ?
N41 C42 H42 116.8 . . ?
C43 C42 H42 116.8 . . ?
C48 C43 C44 119.7(4) . . ?
C48 C43 C42 122.8(3) . . ?
C44 C43 C42 117.5(4) . . ?
C45 C44 C43 120.6(4) . . ?
C45 C44 H44 119.7 . . ?
C43 C44 H44 119.7 . . ?
C44 C45 C46 120.5(4) . . ?
C44 C45 H45 119.8 . . ?
C46 C45 H45 119.8 . . ?
C47 C46 C45 120.1(4) . . ?
C47 C46 H46 120.0 . . ?
C45 C46 H46 120.0 . . ?
O50 C47 C46 123.9(4) . . ?
O50 C47 C48 115.3(3) . . ?
C46 C47 C48 120.9(4) . . ?
O49 C48 C47 119.3(3) . . ?
O49 C48 C43 122.5(3) . . ?
C47 C48 C43 118.2(3) . . ?
C48 O49 Fe2 130.7(2) . . ?
C48 O49 Hg1 126.0(2) . . ?
Fe2 O49 Hg1 103.24(9) . . ?
C47 O50 C51 117.6(3) . . ?
O50 C51 C52 108.6(4) . . ?
O50 C51 H51A 110.0 . . ?
C52 C51 H51A 110.0 . . ?
O50 C51 H51B 110.0 . . ?
C52 C51 H51B 110.0 . . ?
H51A C51 H51B 108.3 . . ?
C51 C52 H52A 109.5 . . ?
C51 C52 H52B 109.5 . . ?
H52A C52 H52B 109.5 . . ?
C51 C52 H52C 109.5 . . ?
H52A C52 H52C 109.5 . . ?
H52B C52 H52C 109.5 . . ?
Fe1 O53 Fe2 147.33(15) . . ?
O54B O54A O54B 47(4) . 2_556 ?
O54B O54B O54A 68(7) 2_556 . ?
O54B O54B O54A 65(6) 2_556 2_556 ?
O54A O54B O54A 133(4) . 2_556 ?

loop_
_geom_bond_atom_site_label_1
_geom_bond_atom_site_label_2
_geom_bond_distance
_geom_bond_site_symmetry_2
_geom_bond_publ_flag
Hg1 Cl3 2.2974(11) . ?
Hg1 Cl4 2.3044(11) . ?
Hg1 O49 2.612(2) . ?
Hg2 Cl1 2.3085(12) . ?
Hg2 Cl2 2.3123(11) . ?
Hg2 O23 2.624(2) . ?
Hg2 O10 2.647(2) . ?
Fe1 O53 1.775(2) . ?
Fe1 O10 1.936(2) . ?
Fe1 O23 1.945(2) . ?
Fe1 N12 2.085(3) . ?
Fe1 N15 2.104(3) . ?
Fe2 O53 1.778(2) . ?
Fe2 O36 1.941(2) . ?
Fe2 O49 1.953(2) . ?
Fe2 N38 2.082(3) . ?
Fe2 N41 2.110(3) . ?
C1 C2 1.470(6) . ?
C1 H1A 0.9600 . ?
C1 H1B 0.9600 . ?
C1 H1C 0.9600 . ?
C2 O3 1.434(5) . ?
C2 H2A 0.9700 . ?
C2 H2B 0.9700 . ?
O3 C4 1.376(4) . ?
C4 C5 1.381(5) . ?
C4 C9 1.414(5) . ?
C5 C6 1.401(6) . ?
C5 H5 0.9300 . ?
C6 C7 1.354(6) . ?
C6 H6 0.9300 . ?
C7 C8 1.415(5) . ?
C7 H7 0.9300 . ?
C8 C9 1.406(5) . ?
C8 C11 1.436(5) . ?
C9 O10 1.329(4) . ?
C11 N12 1.277(4) . ?
C11 H11 0.9300 . ?
N12 C13 1.467(5) . ?
C13 C14 1.519(6) . ?
C13 H13A 0.9700 . ?
C13 H13B 0.9700 . ?
C14 N15 1.472(5) . ?
C14 H14A 0.9700 . ?
C14 H14B 0.9700 . ?
N15 C16 1.284(5) . ?
C16 C17 1.436(5) . ?
C16 H16 0.9300 . ?
C17 C18 1.414(5) . ?
C17 C22 1.415(5) . ?
C18 C19 1.378(6) . ?
C18 H18 0.9300 . ?
C19 C20 1.389(6) . ?
C19 H19 0.9300 . ?
C20 C21 1.380(5) . ?
C20 H20 0.9300 . ?
C21 O24 1.370(4) . ?
C21 C22 1.425(5) . ?
C22 O23 1.315(4) . ?
O24 C25 1.432(5) . ?
C25 C26 1.506(6) . ?
C25 H25A 0.9700 . ?
C25 H25B 0.9700 . ?
C26 H26A 0.9600 . ?
C26 H26B 0.9600 . ?
C26 H26C 0.9600 . ?
C27 C28 1.501(7) . ?
C27 H27A 0.9600 . ?
C27 H27B 0.9600 . ?
C27 H27C 0.9600 . ?
C28 O29 1.441(5) . ?
C28 H28A 0.9700 . ?
C28 H28B 0.9700 . ?
O29 C30 1.370(5) . ?
C30 C31 1.380(6) . ?
C30 C35 1.415(5) . ?
C31 C32 1.369(7) . ?
C31 H31 0.9300 . ?
C32 C33 1.356(7) . ?
C32 H32 0.9300 . ?
C33 C34 1.421(5) . ?
C33 H33 0.9300 . ?
C34 C35 1.411(5) . ?
C34 C37 1.439(6) . ?
C35 O36 1.328(4) . ?
C37 N38 1.281(5) . ?
C37 H37 0.9300 . ?
N38 C39 1.466(5) . ?
C39 C40 1.520(6) . ?
C39 H39A 0.9700 . ?
C39 H39B 0.9700 . ?
C40 N41 1.469(5) . ?
C40 H40A 0.9700 . ?
C40 H40B 0.9700 . ?
N41 C42 1.285(5) . ?
C42 C43 1.438(5) . ?
C42 H42 0.9300 . ?
C43 C48 1.413(5) . ?
C43 C44 1.414(5) . ?
C44 C45 1.365(6) . ?
C44 H44 0.9300 . ?
C45 C46 1.393(6) . ?
C45 H45 0.9300 . ?
C46 C47 1.387(5) . ?
C46 H46 0.9300 . ?
C47 O50 1.369(4) . ?
C47 C48 1.412(5) . ?
C48 O49 1.328(4) . ?
O50 C51 1.421(5) . ?
C51 C52 1.484(7) . ?
C51 H51A 0.9700 . ?
C51 H51B 0.9700 . ?
C52 H52A 0.9600 . ?
C52 H52B 0.9600 . ?
C52 H52C 0.9600 . ?
O54A O54B 0.98(5) . ?
O54A O54B 1.01(5) 2_556 ?
O54B O54B 0.79(7) 2_556 ?

loop_
_geom_hbond_atom_site_label_D
_geom_hbond_atom_site_label_H
_geom_hbond_atom_site_label_A
_geom_hbond_distance_DH
_geom_hbond_distance_HA
_geom_hbond_distance_DA
_geom_hbond_angle_DHA
_geom_hbond_site_symmetry_A
_geom_hbond_publ_flag
C46 H46 Cl2 0.93 2.93 3.731(4) 144.7 1_455 yes
C40 H40A Cl3 0.97 2.99 3.567(4) 119.7 2_676 yes
C25 H25B Cl3 0.97 2.89 3.826(5) 161.8 2_676 yes
C16 H16 Cl1 0.93 2.77 3.689(4) 170.4 2_666 yes
C5 H5 Cl4 0.93 2.91 3.831(4) 169.4 2_665 yes
C2 H2A Cl4 0.97 2.89 3.399(4) 113.6 2_665 yes
C2 H2A Cl4 0.97 2.89 3.399(4) 113.6 2_665 yes
C5 H5 Cl4 0.93 2.91 3.831(4) 169.4 2_665 yes
C16 H16 Cl1 0.93 2.77 3.689(4) 170.4 2_666 yes
C25 H25B Cl3 0.97 2.89 3.826(5) 161.8 2_676 yes
C40 H40A Cl3 0.97 2.99 3.567(4) 119.7 2_676 yes
C46 H46 Cl2 0.93 2.93 3.731(4) 144.7 1_455 yes
